data_4109518
loop_
_publ_author_name
'Atsushi Kunishita'
'Junji Teraoka'
'Joseph D. Scanlon'
'Takahiro Matsumoto'
'Masatatsu Suzuki'
'Christopher J. Cramer'
'Shinobu Itoh'

_publ_section_title
;
 Aromatic Hydroxylation Reactivity of a Mononuclear Cu(II)-Alkylperoxo
 Complex
;
_journal_name_full 'Journal of the American Chemical Society'
_journal_page_first 7248
_journal_page_last 7249
_journal_paper_doi 10.1021/ja071623g
_journal_volume 129
_journal_year 2007
_chemical_formula_moiety 'C33 H30 Cl2 Cu N4 O8 '
_chemical_formula_sum 'C33 H30 Cl2 Cu N4 O8'
_chemical_formula_weight 745.07
_space_group_IT_number 15
_symmetry_cell_setting monoclinic
_symmetry_Int_Tables_number 15
_symmetry_space_group_name_Hall '-C 2yc'
_symmetry_space_group_name_H-M 'C 1 2/c 1'
_cell_angle_alpha 90.0000
_cell_angle_beta 101.21(3)
_cell_angle_gamma 90.0000
_cell_formula_units_Z 8
_cell_length_a 23.675(15)
_cell_length_b 16.448(10)
_cell_length_c 17.832(10)
_cell_measurement_reflns_used 20751
_cell_measurement_temperature 296.1
_cell_measurement_theta_max 27.5
_cell_measurement_theta_min 3.0
_cell_volume 6811(7)
_computing_cell_refinement PROCESS-AUTO
_computing_data_collection PROCESS-AUTO
_computing_data_reduction CrystalStructure
_computing_publication_material 'CrystalStructure 3.8'
_computing_structure_refinement CRYSTALS
_computing_structure_solution SIR92
_diffrn_detector_area_resol_mean 10.00
_diffrn_measured_fraction_theta_full 0.981
_diffrn_measured_fraction_theta_max 0.981
_diffrn_measurement_device_type 'Rigaku RAXIS-RAPID'
_diffrn_measurement_method \w
_diffrn_radiation_type 'Mo K\a'
_diffrn_radiation_wavelength 0.71075
_diffrn_reflns_av_R_equivalents 0.053
_diffrn_reflns_limit_h_max 30
_diffrn_reflns_limit_h_min -30
_diffrn_reflns_limit_k_max 21
_diffrn_reflns_limit_k_min -21
_diffrn_reflns_limit_l_max 22
_diffrn_reflns_limit_l_min -23
_diffrn_reflns_number 33339
_diffrn_reflns_theta_full 27.48
_diffrn_reflns_theta_max 27.48
_exptl_absorpt_coefficient_mu 0.854
_exptl_absorpt_correction_T_max 0.843
_exptl_absorpt_correction_T_min 0.496
_exptl_absorpt_correction_type multi-scan
_exptl_absorpt_process_details
;
    Higashi, T. (1995). Program for Absorption Correction.
    Rigaku Corporation, Tokyo, Japan.
;
_exptl_crystal_colour blue
_exptl_crystal_density_diffrn 1.453
_exptl_crystal_description block
_exptl_crystal_F_000 3064.00
_exptl_crystal_size_max 0.40
_exptl_crystal_size_mid 0.30
_exptl_crystal_size_min 0.20
_refine_diff_density_max 0.77
_refine_diff_density_min -0.65
_refine_ls_extinction_method none
_refine_ls_goodness_of_fit_ref 0.996
_refine_ls_hydrogen_treatment refall
_refine_ls_number_parameters 464
_refine_ls_number_reflns 5025
_refine_ls_R_factor_gt 0.0618
_refine_ls_shift/su_max 0.0000
_refine_ls_structure_factor_coef F
_refine_ls_weighting_details 'w = 1/[0.0031Fo^2^ + 1.0000\s(Fo^2^)]'
_refine_ls_weighting_scheme calc
_refine_ls_wR_factor_ref 0.0922
_reflns_number_gt 3667
_reflns_number_total 7672
_reflns_threshold_expression F^2^>2.0\s(F^2^)
_cod_data_source_file ja071623gsi20070428_022658_3.cif
_cod_data_source_block '_1H'
_cod_original_formula_sum 'C33 H30 Cl2 Cu N4 O8 '
_cod_database_code 4109518

loop_
_symmetry_equiv_pos_site_id
_symmetry_equiv_pos_as_xyz
1 +X,+Y,+Z
2 -X,+Y,1/2-Z
3 -X,-Y,-Z
4 +X,-Y,1/2+Z
5 1/2+X,1/2+Y,+Z
6 1/2-X,1/2+Y,1/2-Z
7 1/2-X,1/2-Y,-Z
8 1/2+X,1/2-Y,1/2+Z

loop_
_atom_site_label
_atom_site_type_symbol
_atom_site_fract_x
_atom_site_fract_y
_atom_site_fract_z
_atom_site_U_iso_or_equiv
_atom_site_adp_type
_atom_site_occupancy
_atom_site_symmetry_multiplicity
_atom_site_calc_flag
_atom_site_refinement_flags
Cu(1) Cu 0.76603(2) 0.01170(4) 0.14886(3) 0.05486(17) Uani 1.00 1 d .
Cl(1) Cl 0.77403(6) -0.00248(9) 0.35790(8) 0.0762(4) Uani 1.00 1 d .
Cl(2) Cl 0.5000 -0.24291(17) -0.2500 0.1076(9) Uani 1.00 2 d S
Cl(3) Cl 0.5000 0.15417(13) -0.2500 0.0798(6) Uani 1.00 2 d S
O(1) O 0.7812(2) -0.0330(3) 0.2867(2) 0.1164(18) Uani 1.00 1 d .
O(2) O 0.7974(2) 0.0724(3) 0.3722(5) 0.199(3) Uani 1.00 1 d .
O(3) O 0.8002(5) -0.0546(5) 0.4080(4) 0.312(5) Uani 1.00 1 d .
O(4) O 0.7118(2) -0.0033(4) 0.3500(3) 0.169(2) Uani 1.00 1 d .
O(5) O 0.4649(5) -0.2779(9) -0.2193(5) 0.353(7) Uani 1.00 1 d .
O(6) O 0.5312(4) -0.2016(11) -0.1968(10) 0.415(9) Uani 1.00 1 d .
O(7) O 0.5444(3) 0.1111(5) -0.2092(4) 0.266(4) Uani 1.00 1 d .
O(8) O 0.5165(4) 0.1958(8) -0.2989(4) 0.336(5) Uani 1.00 1 d .
N(1) N 0.76919(17) -0.1089(2) 0.1260(2) 0.0649(12) Uani 1.00 1 d .
N(2) N 0.78476(16) 0.1307(2) 0.1609(2) 0.0582(11) Uani 1.00 1 d .
N(3) N 0.85186(16) 0.0028(2) 0.1617(2) 0.0582(11) Uani 1.00 1 d .
N(4) N 0.68568(18) 0.0200(2) 0.1585(2) 0.0644(12) Uani 1.00 1 d .
C(1) C 0.7269(2) -0.1618(3) 0.0946(2) 0.0698(17) Uani 1.00 1 d .
C(2) C 0.6712(2) -0.1298(3) 0.0545(2) 0.0721(16) Uani 1.00 1 d .
C(3) C 0.6681(2) -0.0723(3) -0.0015(3) 0.0767(17) Uani 1.00 1 d .
C(4) C 0.6160(3) -0.0479(4) -0.0415(3) 0.109(2) Uani 1.00 1 d .
C(5) C 0.5672(3) -0.0810(8) -0.0278(5) 0.166(4) Uani 1.00 1 d .
C(6) C 0.5701(4) -0.1376(8) 0.0295(6) 0.197(5) Uani 1.00 1 d .
C(7) C 0.6211(3) -0.1623(5) 0.0703(4) 0.129(3) Uani 1.00 1 d .
C(8) C 0.7365(3) -0.2436(4) 0.0984(3) 0.104(2) Uani 1.00 1 d .
C(9) C 0.7887(4) -0.2759(4) 0.1292(4) 0.117(2) Uani 1.00 1 d .
C(10) C 0.8329(3) -0.2220(4) 0.1564(4) 0.101(2) Uani 1.00 1 d .
C(11) C 0.8215(2) -0.1397(3) 0.1561(3) 0.0734(17) Uani 1.00 1 d .
C(12) C 0.8661(2) -0.0794(3) 0.1929(2) 0.0771(17) Uani 1.00 1 d .
C(13) C 0.7496(2) 0.1974(3) 0.1456(2) 0.0648(15) Uani 1.00 1 d .
C(14) C 0.6950(2) 0.1896(3) 0.0893(2) 0.0652(15) Uani 1.00 1 d .
C(15) C 0.6942(2) 0.1561(3) 0.0191(2) 0.0712(16) Uani 1.00 1 d .
C(16) C 0.6449(2) 0.1536(3) -0.0358(3) 0.090(2) Uani 1.00 1 d .
C(17) C 0.5959(3) 0.1837(4) -0.0206(4) 0.106(2) Uani 1.00 1 d .
C(18) C 0.5935(2) 0.2161(4) 0.0493(4) 0.098(2) Uani 1.00 1 d .
C(19) C 0.6437(2) 0.2208(3) 0.1050(3) 0.0853(19) Uani 1.00 1 d .
C(20) C 0.7668(2) 0.2708(3) 0.1770(3) 0.087(2) Uani 1.00 1 d .
C(21) C 0.8217(3) 0.2809(4) 0.2202(3) 0.103(2) Uani 1.00 1 d .
C(22) C 0.8590(2) 0.2153(4) 0.2313(3) 0.0823(19) Uani 1.00 1 d .
C(23) C 0.8386(2) 0.1415(3) 0.2020(2) 0.0651(15) Uani 1.00 1 d .
C(24) C 0.8741(2) 0.0663(3) 0.2180(2) 0.0685(15) Uani 1.00 1 d .
C(25) C 0.8692(2) 0.0154(3) 0.0862(2) 0.0655(14) Uani 1.00 1 d .
C(26) C 0.9332(2) 0.0283(3) 0.0909(2) 0.0614(14) Uani 1.00 1 d .
C(27) C 0.9706(2) -0.0369(4) 0.0929(2) 0.085(2) Uani 1.00 1 d .
C(28) C 1.0302(3) -0.0227(6) 0.0970(3) 0.111(2) Uani 1.00 1 d .
C(29) C 1.0492(3) 0.0571(8) 0.0965(3) 0.124(3) Uani 1.00 1 d .
C(30) C 1.0124(4) 0.1203(6) 0.0945(4) 0.131(3) Uani 1.00 1 d .
C(31) C 0.9555(2) 0.1043(4) 0.0918(3) 0.092(2) Uani 1.00 1 d .
C(32) C 0.6430(2) 0.0292(3) 0.1764(3) 0.0732(17) Uani 1.00 1 d .
C(33) C 0.5875(3) 0.0418(5) 0.1978(5) 0.141(3) Uani 1.00 1 d .
H(1) H 0.7018 -0.0502 -0.0123 0.092 Uiso 1.00 1 c R
H(2) H 0.6147 -0.0085 -0.0791 0.126 Uiso 1.00 1 c R
H(3) H 0.5318 -0.0648 -0.0561 0.189 Uiso 1.00 1 c R
H(4) H 0.5362 -0.1596 0.0396 0.229 Uiso 1.00 1 c R
H(5) H 0.6222 -0.2008 0.1087 0.151 Uiso 1.00 1 c R
H(6) H 0.7062 -0.2783 0.0790 0.124 Uiso 1.00 1 c R
H(7) H 0.7948 -0.3318 0.1320 0.141 Uiso 1.00 1 c R
H(8) H 0.8700 -0.2410 0.1749 0.122 Uiso 1.00 1 c R
H(9) H 0.8684 -0.0792 0.2478 0.093 Uiso 1.00 1 c R
H(10) H 0.9033 -0.0955 0.1829 0.093 Uiso 1.00 1 c R
H(11) H 0.7280 0.1341 0.0086 0.085 Uiso 1.00 1 c R
H(12) H 0.6458 0.1314 -0.0835 0.106 Uiso 1.00 1 c R
H(13) H 0.5625 0.1819 -0.0580 0.124 Uiso 1.00 1 c R
H(14) H 0.5589 0.2355 0.0595 0.117 Uiso 1.00 1 c R
H(15) H 0.6430 0.2443 0.1523 0.103 Uiso 1.00 1 c R
H(16) H 0.7415 0.3146 0.1699 0.104 Uiso 1.00 1 c R
H(17) H 0.8339 0.3312 0.2410 0.122 Uiso 1.00 1 c R
H(18) H 0.8965 0.2209 0.2584 0.097 Uiso 1.00 1 c R
H(19) H 0.9137 0.0785 0.2156 0.081 Uiso 1.00 1 c R
H(20) H 0.8730 0.0472 0.2692 0.081 Uiso 1.00 1 c R
H(21) H 0.8492 0.0629 0.0620 0.078 Uiso 1.00 1 c R
H(22) H 0.8568 -0.0309 0.0535 0.078 Uiso 1.00 1 c R
H(23) H 0.9569 -0.0900 0.0913 0.103 Uiso 1.00 1 c R
H(24) H 1.0560 -0.0658 0.0999 0.134 Uiso 1.00 1 c R
H(25) H 1.0881 0.0672 0.0985 0.148 Uiso 1.00 1 c R
H(26) H 1.0252 0.1737 0.0937 0.160 Uiso 1.00 1 c R
H(27) H 0.9305 0.1479 0.0911 0.113 Uiso 1.00 1 c R
H(28) H 0.5883 0.0922 0.2252 0.177 Uiso 1.00 1 c R
H(29) H 0.5806 -0.0022 0.2301 0.177 Uiso 1.00 1 c R
H(30) H 0.5573 0.0435 0.1532 0.177 Uiso 1.00 1 c R

loop_
_atom_site_aniso_label
_atom_site_aniso_U_11
_atom_site_aniso_U_22
_atom_site_aniso_U_33
_atom_site_aniso_U_12
_atom_site_aniso_U_13
_atom_site_aniso_U_23
Cu(1) 0.0489(3) 0.0641(3) 0.0498(3) -0.0014(2) 0.0050(2) 0.0007(2)
Cl(1) 0.0875(9) 0.0787(9) 0.0703(8) -0.0205(7) 0.0349(7) -0.0099(6)
Cl(2) 0.0735(14) 0.0896(16) 0.155(2) 0.0000 0.0097(16) 0.0000
Cl(3) 0.0630(11) 0.0873(13) 0.0882(13) 0.0000 0.0126(10) 0.0000
O(1) 0.127(3) 0.150(4) 0.076(2) -0.007(3) 0.031(2) 0.009(2)
O(2) 0.134(4) 0.107(4) 0.370(10) -0.018(3) 0.085(5) -0.083(5)
O(3) 0.502(16) 0.165(7) 0.174(6) -0.116(9) -0.166(9) 0.071(5)
O(4) 0.102(3) 0.292(8) 0.131(4) -0.056(4) 0.064(3) -0.075(4)
O(5) 0.398(15) 0.464(18) 0.196(8) -0.296(14) 0.053(8) 0.040(9)
O(6) 0.159(8) 0.52(2) 0.52(2) -0.047(10) -0.026(9) -0.29(2)
O(7) 0.231(7) 0.243(8) 0.247(7) 0.157(7) -0.144(6) -0.122(7)
O(8) 0.266(9) 0.538(18) 0.169(6) -0.287(11) -0.042(6) 0.126(9)
N(1) 0.067(2) 0.070(2) 0.057(2) 0.001(2) 0.013(2) 0.008(2)
N(2) 0.058(2) 0.066(2) 0.050(2) -0.0089(19) 0.0098(17) -0.0019(17)
N(3) 0.047(2) 0.078(2) 0.0475(19) 0.0036(17) 0.0040(16) 0.0033(18)
N(4) 0.056(2) 0.070(2) 0.066(2) -0.002(2) 0.010(2) 0.010(2)
C(1) 0.093(4) 0.065(3) 0.055(2) -0.015(2) 0.023(2) -0.003(2)
C(2) 0.080(3) 0.079(3) 0.055(2) -0.024(2) 0.008(2) -0.004(2)
C(3) 0.076(3) 0.086(3) 0.067(3) -0.012(2) 0.013(2) -0.008(2)
C(4) 0.103(5) 0.126(5) 0.086(4) -0.015(4) -0.009(3) 0.012(3)
C(5) 0.084(5) 0.241(12) 0.148(8) -0.015(6) -0.036(5) 0.018(8)
C(6) 0.093(6) 0.289(14) 0.190(10) -0.082(7) -0.019(6) 0.096(9)
C(7) 0.098(5) 0.170(7) 0.109(5) -0.064(5) -0.005(4) 0.037(5)
C(8) 0.139(6) 0.084(5) 0.087(4) -0.017(4) 0.020(4) -0.000(3)
C(9) 0.136(6) 0.071(4) 0.145(6) 0.016(4) 0.030(5) 0.001(4)
C(10) 0.109(5) 0.088(4) 0.109(4) 0.030(4) 0.028(4) 0.020(3)
C(11) 0.081(3) 0.077(3) 0.063(3) 0.010(3) 0.017(2) 0.013(2)
C(12) 0.060(3) 0.102(4) 0.070(3) 0.018(2) 0.013(2) 0.032(3)
C(13) 0.079(3) 0.062(3) 0.056(2) -0.006(2) 0.020(2) 0.001(2)
C(14) 0.068(3) 0.062(2) 0.064(2) 0.006(2) 0.008(2) 0.011(2)
C(15) 0.076(3) 0.080(3) 0.057(2) 0.007(2) 0.012(2) 0.009(2)
C(16) 0.091(4) 0.106(4) 0.068(3) 0.002(3) 0.006(3) 0.010(3)
C(17) 0.087(4) 0.133(5) 0.091(4) 0.011(4) -0.005(3) 0.030(4)
C(18) 0.076(4) 0.095(4) 0.123(5) 0.018(3) 0.014(4) 0.015(4)
C(19) 0.088(4) 0.081(3) 0.089(3) 0.017(3) 0.021(3) 0.011(3)
C(20) 0.114(5) 0.060(3) 0.086(3) -0.007(3) 0.017(3) 0.002(2)
C(21) 0.148(6) 0.084(4) 0.073(3) -0.049(4) 0.012(4) -0.015(3)
C(22) 0.088(4) 0.089(4) 0.065(3) -0.026(3) 0.003(2) -0.002(3)
C(23) 0.062(3) 0.083(3) 0.049(2) -0.017(2) 0.009(2) -0.004(2)
C(24) 0.050(2) 0.104(4) 0.050(2) -0.010(2) 0.003(2) -0.003(2)
C(25) 0.062(2) 0.088(3) 0.046(2) 0.007(2) 0.007(2) 0.008(2)
C(26) 0.061(2) 0.083(3) 0.041(2) 0.008(2) 0.012(2) 0.004(2)
C(27) 0.087(4) 0.114(4) 0.056(2) 0.020(3) 0.017(2) 0.010(2)
C(28) 0.085(4) 0.199(8) 0.051(3) 0.052(5) 0.015(3) 0.016(4)
C(29) 0.076(5) 0.241(11) 0.053(3) -0.016(6) 0.010(3) 0.009(5)
C(30) 0.116(6) 0.187(9) 0.098(5) -0.060(6) 0.043(4) -0.022(5)
C(31) 0.098(4) 0.108(5) 0.077(3) -0.014(3) 0.037(3) -0.005(3)
C(32) 0.064(3) 0.080(3) 0.077(3) -0.003(2) 0.016(2) 0.019(2)
C(33) 0.095(5) 0.149(7) 0.199(8) 0.013(4) 0.076(5) 0.033(6)

loop_
_atom_type_symbol
_atom_type_description
_atom_type_scat_dispersion_real
_atom_type_scat_dispersion_imag
_atom_type_scat_source
Cl Cl 0.148 0.159
;
International Tables for Crystallography
(1992, Vol. C, Tables 4.2.6.8 and 6.1.1.4)
;
Cu Cu 0.320 1.265
;
International Tables for Crystallography
(1992, Vol. C, Tables 4.2.6.8 and 6.1.1.4)
;
N N 0.006 0.003
;
International Tables for Crystallography
(1992, Vol. C, Tables 4.2.6.8 and 6.1.1.4)
;
C C 0.003 0.002
;
International Tables for Crystallography
(1992, Vol. C, Tables 4.2.6.8 and 6.1.1.4)
;
O O 0.011 0.006
;
International Tables for Crystallography
(1992, Vol. C, Tables 4.2.6.8 and 6.1.1.4)
;
H H 0.000 0.000
;
International Tables for Crystallography
(1992, Vol. C, Table 6.1.1.4)
;

loop_
_geom_angle_atom_site_label_1
_geom_angle_atom_site_label_2
_geom_angle_atom_site_label_3
_geom_angle
_geom_angle_publ_flag
_geom_angle_site_symmetry_1
_geom_angle_site_symmetry_3
N(1) Cu(1) N(2) 163.26(16) yes . .
N(1) Cu(1) N(3) 82.83(15) yes . .
N(1) Cu(1) N(4) 99.30(16) yes . .
N(2) Cu(1) N(3) 82.04(15) yes . .
N(2) Cu(1) N(4) 96.95(16) yes . .
N(3) Cu(1) N(4) 168.60(16) yes . .
O(1) Cl(1) O(2) 112.2(4) yes . .
O(1) Cl(1) O(3) 105.0(4) yes . .
O(1) Cl(1) O(4) 102.0(3) yes . .
O(2) Cl(1) O(3) 110.3(5) yes . .
O(2) Cl(1) O(4) 113.4(3) yes . .
O(3) Cl(1) O(4) 113.4(6) yes . .
O(5) Cl(2) O(5) 123.9(10) yes . 2_654
O(5) Cl(2) O(6) 105.2(9) yes . .
O(5) Cl(2) O(6) 103.7(8) yes . 2_654
O(5) Cl(2) O(6) 103.7(8) yes 2_654 .
O(5) Cl(2) O(6) 105.2(9) yes 2_654 2_654
O(6) Cl(2) O(6) 115.8(11) yes . 2_654
O(7) Cl(3) O(7) 117.0(5) yes . 2_654
O(7) Cl(3) O(8) 110.5(6) yes . .
O(7) Cl(3) O(8) 103.3(5) yes . 2_654
O(7) Cl(3) O(8) 103.3(5) yes 2_654 .
O(7) Cl(3) O(8) 110.5(6) yes 2_654 2_654
O(8) Cl(3) O(8) 112.4(8) yes . 2_654
Cu(1) N(1) C(1) 130.8(3) yes . .
Cu(1) N(1) C(11) 110.8(3) yes . .
C(1) N(1) C(11) 117.9(4) yes . .
Cu(1) N(2) C(13) 130.2(3) yes . .
Cu(1) N(2) C(23) 110.5(3) yes . .
C(13) N(2) C(23) 118.3(4) yes . .
Cu(1) N(3) C(12) 105.2(2) yes . .
Cu(1) N(3) C(24) 104.2(2) yes . .
Cu(1) N(3) C(25) 109.6(2) yes . .
C(12) N(3) C(24) 111.6(3) yes . .
C(12) N(3) C(25) 112.6(3) yes . .
C(24) N(3) C(25) 113.0(3) yes . .
Cu(1) N(4) C(32) 168.2(4) yes . .
N(1) C(1) C(2) 119.3(4) yes . .
N(1) C(1) C(8) 120.5(5) yes . .
C(2) C(1) C(8) 120.2(5) yes . .
C(1) C(2) C(3) 121.2(5) yes . .
C(1) C(2) C(7) 119.2(5) yes . .
C(3) C(2) C(7) 119.5(5) yes . .
C(2) C(3) C(4) 120.1(6) yes . .
C(3) C(4) C(5) 120.7(7) yes . .
C(4) C(5) C(6) 119.3(8) yes . .
C(5) C(6) C(7) 121.1(9) yes . .
C(2) C(7) C(6) 119.3(8) yes . .
C(1) C(8) C(9) 122.5(6) yes . .
C(8) C(9) C(10) 117.1(6) yes . .
C(9) C(10) C(11) 119.5(6) yes . .
N(1) C(11) C(10) 122.3(5) yes . .
N(1) C(11) C(12) 116.0(4) yes . .
C(10) C(11) C(12) 121.7(5) yes . .
N(3) C(12) C(11) 110.5(3) yes . .
N(2) C(13) C(14) 118.8(4) yes . .
N(2) C(13) C(20) 120.5(4) yes . .
C(14) C(13) C(20) 120.6(4) yes . .
C(13) C(14) C(15) 120.8(4) yes . .
C(13) C(14) C(19) 120.7(4) yes . .
C(15) C(14) C(19) 118.4(4) yes . .
C(14) C(15) C(16) 121.7(5) yes . .
C(15) C(16) C(17) 119.8(5) yes . .
C(16) C(17) C(18) 121.4(6) yes . .
C(17) C(18) C(19) 119.4(6) yes . .
C(14) C(19) C(18) 119.3(5) yes . .
C(13) C(20) C(21) 120.6(5) yes . .
C(20) C(21) C(22) 119.3(6) yes . .
C(21) C(22) C(23) 117.9(5) yes . .
N(2) C(23) C(22) 123.1(4) yes . .
N(2) C(23) C(24) 115.6(4) yes . .
C(22) C(23) C(24) 121.2(4) yes . .
N(3) C(24) C(23) 110.2(3) yes . .
N(3) C(25) C(26) 114.6(3) yes . .
C(25) C(26) C(27) 121.3(4) yes . .
C(25) C(26) C(31) 120.9(5) yes . .
C(27) C(26) C(31) 117.8(5) yes . .
C(26) C(27) C(28) 119.8(6) yes . .
C(27) C(28) C(29) 118.3(8) yes . .
C(28) C(29) C(30) 121.3(8) yes . .
C(29) C(30) C(31) 118.6(9) yes . .
C(26) C(31) C(30) 124.0(7) yes . .
N(4) C(32) C(33) 178.7(6) yes . .
C(2) C(3) H(1) 119.7 no . .
C(4) C(3) H(1) 120.2 no . .
C(3) C(4) H(2) 118.9 no . .
C(5) C(4) H(2) 120.4 no . .
C(4) C(5) H(3) 120.2 no . .
C(6) C(5) H(3) 120.5 no . .
C(5) C(6) H(4) 119.1 no . .
C(7) C(6) H(4) 119.8 no . .
C(2) C(7) H(5) 120.8 no . .
C(6) C(7) H(5) 119.9 no . .
C(1) C(8) H(6) 118.6 no . .
C(9) C(8) H(6) 118.9 no . .
C(8) C(9) H(7) 121.9 no . .
C(10) C(9) H(7) 121.0 no . .
C(9) C(10) H(8) 120.5 no . .
C(11) C(10) H(8) 120.1 no . .
N(3) C(12) H(9) 110.0 no . .
N(3) C(12) H(10) 109.2 no . .
C(11) C(12) H(9) 109.8 no . .
C(11) C(12) H(10) 109.0 no . .
H(9) C(12) H(10) 108.2 no . .
C(14) C(15) H(11) 118.9 no . .
C(16) C(15) H(11) 119.4 no . .
C(15) C(16) H(12) 119.8 no . .
C(17) C(16) H(12) 120.5 no . .
C(16) C(17) H(13) 119.4 no . .
C(18) C(17) H(13) 119.2 no . .
C(17) C(18) H(14) 120.4 no . .
C(19) C(18) H(14) 120.2 no . .
C(14) C(19) H(15) 120.4 no . .
C(18) C(19) H(15) 120.3 no . .
C(13) C(20) H(16) 120.0 no . .
C(21) C(20) H(16) 119.4 no . .
C(20) C(21) H(17) 120.9 no . .
C(22) C(21) H(17) 119.8 no . .
C(21) C(22) H(18) 121.1 no . .
C(23) C(22) H(18) 121.0 no . .
N(3) C(24) H(19) 109.6 no . .
N(3) C(24) H(20) 109.8 no . .
C(23) C(24) H(19) 109.6 no . .
C(23) C(24) H(20) 109.4 no . .
H(19) C(24) H(20) 108.2 no . .
N(3) C(25) H(21) 108.4 no . .
N(3) C(25) H(22) 109.1 no . .
C(26) C(25) H(21) 108.0 no . .
C(26) C(25) H(22) 109.0 no . .
H(21) C(25) H(22) 107.6 no . .
C(26) C(27) H(23) 120.6 no . .
C(28) C(27) H(23) 119.5 no . .
C(27) C(28) H(24) 120.9 no . .
C(29) C(28) H(24) 120.7 no . .
C(28) C(29) H(25) 119.1 no . .
C(30) C(29) H(25) 119.5 no . .
C(29) C(30) H(26) 121.1 no . .
C(31) C(30) H(26) 120.3 no . .
C(26) C(31) H(27) 117.7 no . .
C(30) C(31) H(27) 118.4 no . .
C(32) C(33) H(28) 109.1 no . .
C(32) C(33) H(29) 108.6 no . .
C(32) C(33) H(30) 110.8 no . .
H(28) C(33) H(29) 109.5 no . .
H(28) C(33) H(30) 109.5 no . .
H(29) C(33) H(30) 109.5 no . .

loop_
_geom_bond_atom_site_label_1
_geom_bond_atom_site_label_2
_geom_bond_distance
_geom_bond_publ_flag
_geom_bond_site_symmetry_2
Cu(1) N(1) 2.029(4) yes .
Cu(1) N(2) 2.010(3) yes .
Cu(1) N(3) 2.006(3) yes .
Cu(1) N(4) 1.948(4) yes .
Cl(1) O(1) 1.405(4) yes .
Cl(1) O(2) 1.353(6) yes .
Cl(1) O(3) 1.304(9) yes .
Cl(1) O(4) 1.453(6) yes .
Cl(2) O(5) 1.224(13) yes .
Cl(2) O(5) 1.224(13) yes 2_654
Cl(2) O(6) 1.279(16) yes .
Cl(2) O(6) 1.279(15) yes 2_654
Cl(3) O(7) 1.356(8) yes .
Cl(3) O(7) 1.356(8) yes 2_654
Cl(3) O(8) 1.230(11) yes .
Cl(3) O(8) 1.230(11) yes 2_654
N(1) C(1) 1.361(6) yes .
N(1) C(11) 1.349(6) yes .
N(2) C(13) 1.372(6) yes .
N(2) C(23) 1.353(5) yes .
N(3) C(12) 1.475(6) yes .
N(3) C(24) 1.474(6) yes .
N(3) C(25) 1.496(6) yes .
N(4) C(32) 1.127(7) yes .
C(1) C(2) 1.470(7) yes .
C(1) C(8) 1.364(8) yes .
C(2) C(3) 1.367(7) yes .
C(2) C(7) 1.379(10) yes .
C(3) C(4) 1.360(9) yes .
C(4) C(5) 1.342(13) yes .
C(5) C(6) 1.374(17) yes .
C(6) C(7) 1.345(11) yes .
C(8) C(9) 1.358(11) yes .
C(9) C(10) 1.386(11) yes .
C(10) C(11) 1.380(9) yes .
C(11) C(12) 1.504(7) yes .
C(13) C(14) 1.481(6) yes .
C(13) C(20) 1.359(7) yes .
C(14) C(15) 1.365(7) yes .
C(14) C(19) 1.396(8) yes .
C(15) C(16) 1.371(7) yes .
C(16) C(17) 1.336(10) yes .
C(17) C(18) 1.367(11) yes .
C(18) C(19) 1.396(8) yes .
C(20) C(21) 1.385(9) yes .
C(21) C(22) 1.384(9) yes .
C(22) C(23) 1.372(8) yes .
C(23) C(24) 1.490(7) yes .
C(25) C(26) 1.516(7) yes .
C(26) C(27) 1.388(8) yes .
C(26) C(31) 1.355(8) yes .
C(27) C(28) 1.419(9) yes .
C(28) C(29) 1.389(17) yes .
C(29) C(30) 1.351(15) yes .
C(30) C(31) 1.363(11) yes .
C(32) C(33) 1.453(10) yes .
C(3) H(1) 0.930 no .
C(4) H(2) 0.930 no .
C(5) H(3) 0.930 no .
C(6) H(4) 0.930 no .
C(7) H(5) 0.930 no .
C(8) H(6) 0.930 no .
C(9) H(7) 0.930 no .
C(10) H(8) 0.930 no .
C(12) H(9) 0.970 no .
C(12) H(10) 0.970 no .
C(15) H(11) 0.930 no .
C(16) H(12) 0.930 no .
C(17) H(13) 0.930 no .
C(18) H(14) 0.930 no .
C(19) H(15) 0.930 no .
C(20) H(16) 0.930 no .
C(21) H(17) 0.930 no .
C(22) H(18) 0.930 no .
C(24) H(19) 0.970 no .
C(24) H(20) 0.970 no .
C(25) H(21) 0.970 no .
C(25) H(22) 0.970 no .
C(27) H(23) 0.930 no .
C(28) H(24) 0.930 no .
C(29) H(25) 0.930 no .
C(30) H(26) 0.930 no .
C(31) H(27) 0.930 no .
C(33) H(28) 0.960 no .
C(33) H(29) 0.960 no .
C(33) H(30) 0.960 no .

loop_
_geom_contact_atom_site_label_1
_geom_contact_atom_site_label_2
_geom_contact_distance
_geom_contact_site_symmetry_2
Cu(1) O(1) 2.524(4) .
Cu(1) C(1) 3.096(5) .
Cu(1) C(2) 3.437(5) .
Cu(1) C(3) 3.471(5) .
Cu(1) C(11) 2.807(5) .
Cu(1) C(12) 2.783(5) .
Cu(1) C(13) 3.079(5) .
Cu(1) C(14) 3.439(4) .
Cu(1) C(15) 3.515(4) .
Cu(1) C(23) 2.788(5) .
Cu(1) C(24) 2.765(4) .
Cu(1) C(25) 2.877(5) .
Cu(1) C(32) 3.060(5) .
O(1) Cu(1) 2.524(4) .
O(1) O(2) 2.290(8) .
O(1) O(3) 2.151(9) .
O(1) O(4) 2.221(8) .
O(1) N(1) 3.089(6) .
O(1) N(2) 3.517(6) .
O(1) N(3) 3.093(6) .
O(1) N(4) 3.015(5) .
O(1) C(11) 3.206(7) .
O(1) C(12) 2.954(7) .
O(1) C(20) 3.523(7) 6_645
O(1) C(24) 3.170(7) .
O(2) O(1) 2.290(8) .
O(2) O(3) 2.180(10) .
O(2) O(4) 2.346(8) .
O(2) C(8) 3.202(9) 6_655
O(2) C(9) 3.218(10) 6_655
O(2) C(23) 3.550(10) .
O(2) C(24) 3.578(10) .
O(2) C(29) 3.575(9) 2_755
O(3) O(1) 2.151(9) .
O(3) O(2) 2.180(10) .
O(3) O(4) 2.307(13) .
O(3) C(20) 3.483(10) 6_645
O(3) C(25) 3.340(9) 4_555
O(4) O(1) 2.221(8) .
O(4) O(2) 2.346(8) .
O(4) O(3) 2.307(13) .
O(4) N(4) 3.371(7) .
O(4) C(3) 3.270(9) 4_555
O(4) C(4) 3.362(10) 4_555
O(4) C(32) 3.249(7) .
O(5) O(5) 2.160(18) 2_654
O(5) O(6) 1.989(19) .
O(5) O(6) 1.97(2) 2_654
O(5) C(10) 3.462(13) 8_444
O(5) C(12) 3.466(14) 8_444
O(6) O(5) 1.989(19) .
O(6) O(5) 1.97(2) 2_654
O(6) O(6) 2.17(2) 2_654
O(6) C(5) 3.57(2) .
O(6) C(10) 3.398(13) 7_645
O(7) O(7) 2.312(10) 2_654
O(7) O(8) 2.127(13) .
O(7) O(8) 2.030(15) 2_654
O(7) C(16) 3.584(9) .
O(7) C(17) 3.553(11) .
O(7) C(33) 3.283(13) 4_554
O(8) O(7) 2.127(13) .
O(8) O(7) 2.030(15) 2_654
O(8) O(8) 2.045(13) 2_654
O(8) C(22) 3.301(12) 7_655
O(8) C(30) 3.565(16) 8_454
N(1) O(1) 3.089(6) .
N(1) N(3) 2.669(5) .
N(1) N(4) 3.032(6) .
N(1) C(2) 2.444(6) .
N(1) C(3) 3.023(6) .
N(1) C(7) 3.564(8) .
N(1) C(8) 2.366(8) .
N(1) C(9) 2.785(8) .
N(1) C(10) 2.390(8) .
N(1) C(12) 2.420(5) .
N(1) C(25) 3.308(6) .
N(2) O(1) 3.517(6) .
N(2) N(3) 2.635(5) .
N(2) N(4) 2.963(5) .
N(2) C(14) 2.455(5) .
N(2) C(15) 3.009(5) .
N(2) C(20) 2.370(7) .
N(2) C(21) 2.761(7) .
N(2) C(22) 2.396(6) .
N(2) C(24) 2.407(5) .
N(2) C(25) 3.225(6) .
N(3) O(1) 3.093(6) .
N(3) N(1) 2.669(5) .
N(3) N(2) 2.635(5) .
N(3) C(11) 2.448(6) .
N(3) C(23) 2.431(6) .
N(3) C(26) 2.535(6) .
N(3) C(27) 3.343(7) .
N(3) C(31) 3.400(7) .
N(4) O(1) 3.015(5) .
N(4) O(4) 3.371(7) .
N(4) N(1) 3.032(6) .
N(4) N(2) 2.963(5) .
N(4) C(1) 3.410(6) .
N(4) C(2) 3.063(6) .
N(4) C(3) 3.187(6) .
N(4) C(7) 3.589(9) .
N(4) C(13) 3.315(6) .
N(4) C(14) 3.075(6) .
N(4) C(15) 3.380(6) .
N(4) C(19) 3.527(7) .
N(4) C(33) 2.580(9) .
C(1) Cu(1) 3.096(5) .
C(1) N(4) 3.410(6) .
C(1) C(3) 2.472(7) .
C(1) C(7) 2.459(9) .
C(1) C(9) 2.386(9) .
C(1) C(10) 2.724(9) .
C(1) C(11) 2.322(7) .
C(2) Cu(1) 3.437(5) .
C(2) N(1) 2.444(6) .
C(2) N(4) 3.063(6) .
C(2) C(4) 2.362(8) .
C(2) C(5) 2.730(10) .
C(2) C(6) 2.351(10) .
C(2) C(8) 2.457(9) .
C(2) C(32) 3.545(7) .
C(3) Cu(1) 3.471(5) .
C(3) O(4) 3.270(9) 4_554
C(3) N(1) 3.023(6) .
C(3) N(4) 3.187(6) .
C(3) C(1) 2.472(7) .
C(3) C(5) 2.348(10) .
C(3) C(6) 2.710(12) .
C(3) C(7) 2.372(10) .
C(3) C(8) 3.551(8) .
C(4) O(4) 3.362(10) 4_554
C(4) C(2) 2.362(8) .
C(4) C(6) 2.344(15) .
C(4) C(7) 2.727(11) .
C(4) C(16) 3.382(10) .
C(5) O(6) 3.57(2) .
C(5) C(2) 2.730(10) .
C(5) C(3) 2.348(10) .
C(5) C(7) 2.368(13) .
C(6) C(2) 2.351(10) .
C(6) C(3) 2.710(12) .
C(6) C(4) 2.344(15) .
C(7) N(1) 3.564(8) .
C(7) N(4) 3.589(9) .
C(7) C(1) 2.459(9) .
C(7) C(3) 2.372(10) .
C(7) C(4) 2.727(11) .
C(7) C(5) 2.368(13) .
C(7) C(8) 2.996(11) .
C(8) O(2) 3.202(9) 6_645
C(8) N(1) 2.366(8) .
C(8) C(2) 2.457(9) .
C(8) C(3) 3.551(8) .
C(8) C(7) 2.996(11) .
C(8) C(10) 2.341(10) .
C(8) C(11) 2.686(9) .
C(9) O(2) 3.218(10) 6_645
C(9) N(1) 2.785(8) .
C(9) C(1) 2.386(9) .
C(9) C(11) 2.389(9) .
C(10) O(5) 3.462(13) 8_545
C(10) O(6) 3.398(13) 7_645
C(10) N(1) 2.390(8) .
C(10) C(1) 2.724(9) .
C(10) C(8) 2.341(10) .
C(10) C(12) 2.519(9) .
C(11) Cu(1) 2.807(5) .
C(11) O(1) 3.206(7) .
C(11) N(3) 2.448(6) .
C(11) C(1) 2.322(7) .
C(11) C(8) 2.686(9) .
C(11) C(9) 2.389(9) .
C(11) C(25) 3.145(7) .
C(12) Cu(1) 2.783(5) .
C(12) O(1) 2.954(7) .
C(12) O(5) 3.466(14) 8_545
C(12) N(1) 2.420(5) .
C(12) C(10) 2.519(9) .
C(12) C(24) 2.439(8) .
C(12) C(25) 2.472(7) .
C(12) C(26) 3.178(7) .
C(12) C(27) 3.392(8) .
C(13) Cu(1) 3.079(5) .
C(13) N(4) 3.315(6) .
C(13) C(15) 2.474(6) .
C(13) C(19) 2.500(7) .
C(13) C(21) 2.383(8) .
C(13) C(22) 2.755(7) .
C(13) C(23) 2.340(6) .
C(14) Cu(1) 3.439(4) .
C(14) N(2) 2.455(5) .
C(14) N(4) 3.075(6) .
C(14) C(16) 2.389(7) .
C(14) C(17) 2.751(7) .
C(14) C(18) 2.410(8) .
C(14) C(20) 2.467(7) .
C(14) C(32) 3.410(7) .
C(15) Cu(1) 3.515(4) .
C(15) N(2) 3.009(5) .
C(15) N(4) 3.380(6) .
C(15) C(13) 2.474(6) .
C(15) C(17) 2.342(8) .
C(15) C(18) 2.729(9) .
C(15) C(19) 2.371(8) .
C(15) C(20) 3.544(7) .
C(16) O(7) 3.584(9) .
C(16) C(4) 3.382(10) .
C(16) C(14) 2.389(7) .
C(16) C(18) 2.358(10) .
C(16) C(19) 2.750(8) .
C(17) O(7) 3.553(11) .
C(17) C(14) 2.751(7) .
C(17) C(15) 2.342(8) .
C(17) C(19) 2.385(9) .
C(18) C(14) 2.410(8) .
C(18) C(15) 2.729(9) .
C(18) C(16) 2.358(10) .
C(19) N(4) 3.527(7) .
C(19) C(13) 2.500(7) .
C(19) C(15) 2.371(8) .
C(19) C(16) 2.750(8) .
C(19) C(17) 2.385(9) .
C(19) C(20) 3.059(8) .
C(19) C(32) 3.401(8) .
C(20) O(1) 3.523(8) 6_655
C(20) O(3) 3.483(10) 6_655
C(20) N(2) 2.370(7) .
C(20) C(14) 2.467(7) .
C(20) C(15) 3.544(7) .
C(20) C(19) 3.059(8) .
C(20) C(22) 2.391(8) .
C(20) C(23) 2.705(8) .
C(21) N(2) 2.761(7) .
C(21) C(13) 2.383(8) .
C(21) C(23) 2.361(8) .
C(22) O(8) 3.301(12) 7_655
C(22) N(2) 2.396(6) .
C(22) C(13) 2.755(7) .
C(22) C(20) 2.391(8) .
C(22) C(24) 2.494(8) .
C(23) Cu(1) 2.788(5) .
C(23) O(2) 3.550(10) .
C(23) N(3) 2.431(6) .
C(23) C(13) 2.340(6) .
C(23) C(20) 2.705(8) .
C(23) C(21) 2.361(8) .
C(23) C(25) 3.110(7) .
C(24) Cu(1) 2.765(4) .
C(24) O(1) 3.170(7) .
C(24) O(2) 3.578(10) .
C(24) N(2) 2.407(5) .
C(24) C(12) 2.439(8) .
C(24) C(22) 2.494(8) .
C(24) C(25) 2.477(6) .
C(24) C(26) 2.954(7) .
C(24) C(29) 3.454(7) 2_755
C(24) C(31) 3.297(8) .
C(25) Cu(1) 2.877(5) .
C(25) O(3) 3.340(9) 4_554
C(25) N(1) 3.308(6) .
C(25) N(2) 3.225(6) .
C(25) C(11) 3.145(7) .
C(25) C(12) 2.472(7) .
C(25) C(23) 3.110(7) .
C(25) C(24) 2.477(6) .
C(25) C(27) 2.532(8) .
C(25) C(31) 2.499(8) .
C(26) N(3) 2.535(6) .
C(26) C(12) 3.178(7) .
C(26) C(24) 2.954(7) .
C(26) C(28) 2.428(9) .
C(26) C(29) 2.769(9) .
C(26) C(30) 2.400(11) .
C(27) N(3) 3.343(7) .
C(27) C(12) 3.392(8) .
C(27) C(25) 2.532(8) .
C(27) C(28) 3.522(8) 3_755
C(27) C(29) 2.411(12) .
C(27) C(29) 3.335(8) 3_755
C(27) C(30) 2.767(12) .
C(27) C(31) 2.349(9) .
C(28) C(26) 2.428(9) .
C(28) C(27) 3.522(8) 3_755
C(28) C(28) 3.556(8) 3_755
C(28) C(30) 2.389(15) .
C(28) C(31) 2.727(11) .
C(29) O(2) 3.575(9) 2_755
C(29) C(24) 3.454(7) 2_755
C(29) C(26) 2.769(9) .
C(29) C(27) 2.411(12) .
C(29) C(27) 3.335(8) 3_755
C(29) C(31) 2.334(11) .
C(30) O(8) 3.565(16) 8_555
C(30) C(26) 2.400(11) .
C(30) C(27) 2.767(12) .
C(30) C(28) 2.389(15) .
C(31) N(3) 3.400(7) .
C(31) C(24) 3.297(8) .
C(31) C(25) 2.499(8) .
C(31) C(27) 2.349(9) .
C(31) C(28) 2.727(11) .
C(31) C(29) 2.334(11) .
C(32) Cu(1) 3.060(5) .
C(32) O(4) 3.249(7) .
C(32) C(2) 3.545(7) .
C(32) C(14) 3.410(7) .
C(32) C(19) 3.401(8) .
C(33) O(7) 3.283(13) 4_555
C(33) N(4) 2.580(9) .
Cu(1) H(1) 3.148 .
Cu(1) H(9) 3.092 .
Cu(1) H(11) 3.200 .
Cu(1) H(20) 3.040 .
Cu(1) H(21) 2.858 .
Cu(1) H(22) 3.069 .
Cl(1) H(1) 3.251 4_555
Cl(1) H(7) 3.268 6_655
Cl(1) H(9) 3.485 .
Cl(1) H(16) 3.059 6_645
Cl(1) H(20) 3.178 .
Cl(1) H(25) 3.404 2_755
Cl(2) H(8) 3.120 7_645
Cl(2) H(8) 3.120 8_444
Cl(2) H(10) 3.560 7_645
Cl(2) H(10) 3.560 8_444
Cl(2) H(28) 3.327 3_655
Cl(2) H(28) 3.327 4_554
Cl(3) H(13) 3.485 .
Cl(3) H(13) 3.485 2_654
Cl(3) H(18) 3.223 7_655
Cl(3) H(18) 3.223 8_454
Cl(3) H(29) 3.205 3_655
Cl(3) H(29) 3.205 4_554
O(1) H(9) 2.425 .
O(1) H(16) 2.707 6_645
O(1) H(17) 3.483 6_645
O(1) H(20) 2.612 .
O(2) H(1) 3.363 4_555
O(2) H(6) 2.613 6_655
O(2) H(7) 2.681 6_655
O(2) H(20) 2.833 .
O(2) H(22) 3.336 4_555
O(2) H(25) 2.661 2_755
O(3) H(1) 3.421 4_555
O(3) H(9) 3.568 .
O(3) H(11) 3.006 4_555
O(3) H(16) 2.646 6_645
O(3) H(21) 2.769 4_555
O(3) H(22) 3.025 4_555
O(3) H(24) 3.439 2_755
O(3) H(25) 3.337 2_755
O(4) H(1) 2.662 4_555
O(4) H(2) 2.836 4_555
O(4) H(7) 2.847 6_655
O(4) H(11) 3.514 4_555
O(4) H(12) 3.000 4_555
O(4) H(16) 3.235 6_645
O(4) H(17) 3.244 6_645
O(4) H(29) 3.411 .
O(5) H(8) 2.656 8_444
O(5) H(9) 3.251 8_444
O(5) H(10) 2.919 8_444
O(5) H(14) 3.090 3_655
O(5) H(15) 3.073 3_655
O(5) H(23) 3.422 7_645
O(5) H(24) 3.436 7_645
O(5) H(28) 3.298 3_655
O(6) H(3) 3.369 .
O(6) H(8) 2.482 7_645
O(6) H(14) 3.590 3_655
O(6) H(28) 3.308 3_655
O(6) H(28) 2.780 4_554
O(6) H(30) 3.519 3_655
O(7) H(2) 3.243 .
O(7) H(12) 2.967 .
O(7) H(13) 2.890 .
O(7) H(17) 3.188 7_655
O(7) H(18) 3.292 7_655
O(7) H(29) 3.416 3_655
O(7) H(29) 2.339 4_554
O(7) H(30) 3.588 4_554
O(8) H(4) 3.064 4_554
O(8) H(5) 3.254 4_554
O(8) H(13) 2.865 2_654
O(8) H(17) 3.520 7_655
O(8) H(18) 2.462 7_655
O(8) H(18) 3.481 8_454
O(8) H(26) 2.911 8_454
O(8) H(29) 3.522 4_554
N(1) H(1) 2.833 .
N(1) H(6) 3.195 .
N(1) H(8) 3.220 .
N(1) H(9) 2.914 .
N(1) H(10) 3.148 .
N(1) H(22) 2.942 .
N(2) H(11) 2.786 .
N(2) H(16) 3.207 .
N(2) H(18) 3.231 .
N(2) H(19) 3.140 .
N(2) H(20) 2.900 .
N(2) H(21) 2.779 .
N(3) H(9) 2.024 .
N(3) H(10) 2.015 .
N(3) H(19) 2.019 .
N(3) H(20) 2.021 .
N(3) H(21) 2.024 .
N(3) H(22) 2.032 .
N(3) H(23) 3.363 .
N(3) H(27) 3.414 .
N(4) H(1) 3.348 .
N(4) H(11) 3.565 .
N(4) H(28) 3.033 .
N(4) H(29) 3.032 .
N(4) H(30) 3.048 .
C(1) H(1) 2.629 .
C(1) H(5) 2.620 .
C(1) H(6) 1.985 .
C(1) H(7) 3.230 .
C(1) H(17) 3.511 6_645
C(2) H(1) 1.999 .
C(2) H(2) 3.195 .
C(2) H(4) 3.194 .
C(2) H(5) 2.020 .
C(2) H(6) 2.590 .
C(3) H(2) 1.984 .
C(3) H(3) 3.187 .
C(3) H(5) 3.216 .
C(3) H(7) 3.078 7_645
C(4) H(1) 1.996 .
C(4) H(3) 1.980 .
C(4) H(4) 3.178 .
C(4) H(7) 3.508 7_645
C(4) H(12) 3.156 .
C(5) H(1) 3.185 .
C(5) H(2) 1.982 .
C(5) H(4) 1.999 .
C(5) H(5) 3.205 .
C(5) H(30) 3.391 3_655
C(6) H(2) 3.190 .
C(6) H(3) 2.013 .
C(6) H(5) 1.980 .
C(6) H(13) 3.357 3_655
C(6) H(14) 3.542 3_655
C(6) H(26) 3.542 5_445
C(7) H(1) 3.212 .
C(7) H(3) 3.205 .
C(7) H(4) 1.979 .
C(7) H(6) 2.758 .
C(7) H(17) 3.329 6_645
C(8) H(5) 2.837 .
C(8) H(7) 2.011 .
C(8) H(8) 3.189 .
C(9) H(1) 3.572 7_645
C(9) H(6) 1.983 .
C(9) H(8) 2.023 .
C(10) H(6) 3.186 .
C(10) H(7) 2.028 .
C(10) H(9) 2.889 .
C(10) H(10) 2.651 .
C(10) H(15) 3.394 6_645
C(11) H(7) 3.234 .
C(11) H(8) 2.014 .
C(11) H(9) 2.047 .
C(11) H(10) 2.038 .
C(11) H(22) 2.801 .
C(12) H(8) 2.680 .
C(12) H(19) 2.829 .
C(12) H(20) 2.474 .
C(12) H(21) 3.274 .
C(12) H(22) 2.578 .
C(12) H(23) 3.075 .
C(13) H(11) 2.614 .
C(13) H(15) 2.665 .
C(13) H(16) 1.993 .
C(13) H(17) 3.224 .
C(14) H(11) 1.989 .
C(14) H(12) 3.221 .
C(14) H(14) 3.252 .
C(14) H(15) 2.032 .
C(14) H(16) 2.626 .
C(15) H(1) 3.449 .
C(15) H(2) 3.557 .
C(15) H(12) 2.003 .
C(15) H(13) 3.182 .
C(15) H(15) 3.215 .
C(16) H(2) 2.828 .
C(16) H(11) 2.000 .
C(16) H(13) 1.968 .
C(16) H(14) 3.193 .
C(17) H(2) 3.385 .
C(17) H(4) 3.104 3_655
C(17) H(11) 3.176 .
C(17) H(12) 1.977 .
C(17) H(14) 2.005 .
C(17) H(15) 3.226 .
C(17) H(27) 3.056 7_655
C(18) H(4) 3.302 3_655
C(18) H(12) 3.198 .
C(18) H(13) 1.993 .
C(18) H(15) 2.030 .
C(18) H(27) 3.324 7_655
C(18) H(30) 3.583 .
C(19) H(11) 3.211 .
C(19) H(13) 3.223 .
C(19) H(14) 2.030 .
C(19) H(16) 2.835 .
C(19) H(28) 3.447 .
C(20) H(12) 3.316 7_655
C(20) H(15) 2.911 .
C(20) H(17) 2.026 .
C(20) H(18) 3.238 .
C(21) H(5) 3.097 6_655
C(21) H(12) 3.057 7_655
C(21) H(16) 2.013 .
C(21) H(18) 2.028 .
C(22) H(5) 3.122 6_655
C(22) H(16) 3.228 .
C(22) H(17) 2.015 .
C(22) H(19) 2.638 .
C(22) H(20) 2.850 .
C(22) H(27) 3.462 .
C(23) H(17) 3.204 .
C(23) H(18) 2.015 .
C(23) H(19) 2.032 .
C(23) H(20) 2.030 .
C(23) H(21) 2.865 .
C(23) H(27) 3.213 .
C(24) H(9) 2.462 .
C(24) H(10) 2.851 .
C(24) H(18) 2.667 .
C(24) H(21) 2.730 .
C(24) H(22) 3.296 .
C(24) H(25) 3.220 2_755
C(24) H(27) 3.143 .
C(25) H(9) 3.279 .
C(25) H(10) 2.532 .
C(25) H(19) 2.563 .
C(25) H(20) 3.288 .
C(25) H(23) 2.695 .
C(25) H(27) 2.610 .
C(26) H(10) 2.791 .
C(26) H(19) 2.497 .
C(26) H(21) 2.036 .
C(26) H(22) 2.049 .
C(26) H(23) 2.026 .
C(26) H(24) 3.271 .
C(26) H(24) 3.514 3_755
C(26) H(26) 3.228 .
C(26) H(27) 1.968 .
C(27) H(10) 2.651 .
C(27) H(19) 3.368 .
C(27) H(21) 3.263 .
C(27) H(22) 2.651 .
C(27) H(24) 2.058 .
C(27) H(25) 3.251 .
C(27) H(25) 3.462 3_755
C(27) H(27) 3.183 .
C(28) H(9) 3.421 2_755
C(28) H(20) 3.185 2_755
C(28) H(23) 2.044 .
C(28) H(25) 2.012 .
C(28) H(26) 3.233 .
C(29) H(19) 3.314 2_755
C(29) H(20) 2.729 2_755
C(29) H(23) 3.249 .
C(29) H(23) 3.367 3_755
C(29) H(24) 2.028 .
C(29) H(26) 1.997 .
C(29) H(27) 3.167 .
C(30) H(18) 3.474 2_755
C(30) H(19) 3.543 .
C(30) H(19) 3.564 2_755
C(30) H(20) 3.487 2_755
C(30) H(23) 3.561 3_755
C(30) H(24) 3.225 .
C(30) H(25) 1.982 .
C(30) H(27) 1.982 .
C(31) H(13) 3.580 7_655
C(31) H(19) 2.623 .
C(31) H(21) 2.563 .
C(31) H(22) 3.203 .
C(31) H(23) 3.196 .
C(31) H(24) 3.434 3_755
C(31) H(25) 3.176 .
C(31) H(26) 2.000 .
C(32) H(15) 3.564 .
C(32) H(17) 3.573 6_645
C(32) H(28) 1.986 .
C(32) H(29) 1.980 .
C(32) H(30) 2.005 .
C(33) H(3) 3.424 3_655
H(1) Cu(1) 3.148 .
H(1) Cl(1) 3.251 4_554
H(1) O(2) 3.363 4_554
H(1) O(3) 3.421 4_554
H(1) O(4) 2.662 4_554
H(1) N(1) 2.833 .
H(1) N(4) 3.348 .
H(1) C(1) 2.629 .
H(1) C(2) 1.999 .
H(1) C(4) 1.996 .
H(1) C(5) 3.185 .
H(1) C(7) 3.212 .
H(1) C(9) 3.572 7_645
H(1) C(15) 3.449 .
H(1) H(2) 2.277 .
H(1) H(7) 2.898 7_645
H(1) H(11) 3.101 .
H(1) H(12) 3.411 .
H(2) O(4) 2.836 4_554
H(2) O(7) 3.243 .
H(2) C(2) 3.195 .
H(2) C(3) 1.984 .
H(2) C(5) 1.982 .
H(2) C(6) 3.190 .
H(2) C(15) 3.557 .
H(2) C(16) 2.828 .
H(2) C(17) 3.385 .
H(2) H(1) 2.277 .
H(2) H(3) 2.280 .
H(2) H(12) 2.421 .
H(2) H(13) 3.413 .
H(2) H(29) 3.344 4_554
H(3) O(6) 3.369 .
H(3) C(3) 3.187 .
H(3) C(4) 1.980 .
H(3) C(6) 2.013 .
H(3) C(7) 3.205 .
H(3) C(33) 3.424 3_655
H(3) H(2) 2.280 .
H(3) H(3) 3.460 3_655
H(3) H(4) 2.299 .
H(3) H(14) 3.528 3_655
H(3) H(30) 2.479 3_655
H(4) O(8) 3.064 4_555
H(4) C(2) 3.194 .
H(4) C(4) 3.178 .
H(4) C(5) 1.999 .
H(4) C(7) 1.979 .
H(4) C(17) 3.104 3_655
H(4) C(18) 3.302 3_655
H(4) H(3) 2.299 .
H(4) H(5) 2.270 .
H(4) H(13) 2.450 3_655
H(4) H(14) 2.863 3_655
H(4) H(26) 2.935 5_445
H(5) O(8) 3.254 4_555
H(5) C(1) 2.620 .
H(5) C(2) 2.020 .
H(5) C(3) 3.216 .
H(5) C(5) 3.205 .
H(5) C(6) 1.980 .
H(5) C(8) 2.837 .
H(5) C(21) 3.097 6_645
H(5) C(22) 3.122 6_645
H(5) H(4) 2.270 .
H(5) H(6) 2.505 .
H(5) H(17) 2.731 6_645
H(5) H(18) 2.807 6_645
H(5) H(26) 3.061 5_445
H(6) O(2) 2.613 6_645
H(6) N(1) 3.195 .
H(6) C(1) 1.985 .
H(6) C(2) 2.590 .
H(6) C(7) 2.758 .
H(6) C(9) 1.983 .
H(6) C(10) 3.186 .
H(6) H(5) 2.505 .
H(6) H(7) 2.300 .
H(7) Cl(1) 3.268 6_645
H(7) O(2) 2.681 6_645
H(7) O(4) 2.847 6_645
H(7) C(1) 3.230 .
H(7) C(3) 3.078 7_645
H(7) C(4) 3.508 7_645
H(7) C(8) 2.011 .
H(7) C(10) 2.028 .
H(7) C(11) 3.234 .
H(7) H(1) 2.898 7_645
H(7) H(6) 2.300 .
H(7) H(8) 2.337 .
H(8) Cl(2) 3.120 7_645
H(8) O(5) 2.656 8_545
H(8) O(6) 2.482 7_645
H(8) N(1) 3.220 .
H(8) C(8) 3.189 .
H(8) C(9) 2.023 .
H(8) C(11) 2.014 .
H(8) C(12) 2.680 .
H(8) H(7) 2.337 .
H(8) H(9) 2.964 .
H(8) H(10) 2.515 .
H(8) H(15) 3.164 6_645
H(8) H(28) 3.316 6_645
H(9) Cu(1) 3.092 .
H(9) Cl(1) 3.485 .
H(9) O(1) 2.425 .
H(9) O(3) 3.568 .
H(9) O(5) 3.251 8_545
H(9) N(1) 2.914 .
H(9) N(3) 2.024 .
H(9) C(10) 2.889 .
H(9) C(11) 2.047 .
H(9) C(24) 2.462 .
H(9) C(25) 3.279 .
H(9) C(28) 3.421 2_755
H(9) H(8) 2.964 .
H(9) H(10) 1.571 .
H(9) H(15) 3.443 6_645
H(9) H(19) 2.908 .
H(9) H(20) 2.112 .
H(9) H(22) 3.513 .
H(9) H(24) 2.956 2_755
H(10) Cl(2) 3.560 7_645
H(10) O(5) 2.919 8_545
H(10) N(1) 3.148 .
H(10) N(3) 2.015 .
H(10) C(10) 2.651 .
H(10) C(11) 2.038 .
H(10) C(24) 2.851 .
H(10) C(25) 2.532 .
H(10) C(26) 2.791 .
H(10) C(27) 2.651 .
H(10) H(8) 2.515 .
H(10) H(9) 1.571 .
H(10) H(19) 2.921 .
H(10) H(20) 2.970 .
H(10) H(21) 3.464 .
H(10) H(22) 2.583 .
H(10) H(23) 2.257 .
H(11) Cu(1) 3.200 .
H(11) O(3) 3.006 4_554
H(11) O(4) 3.514 4_554
H(11) N(2) 2.786 .
H(11) N(4) 3.565 .
H(11) C(13) 2.614 .
H(11) C(14) 1.989 .
H(11) C(16) 2.000 .
H(11) C(17) 3.176 .
H(11) C(19) 3.211 .
H(11) H(1) 3.101 .
H(11) H(12) 2.290 .
H(11) H(16) 3.500 7_655
H(11) H(21) 3.073 .
H(12) O(4) 3.000 4_554
H(12) O(7) 2.967 .
H(12) C(4) 3.156 .
H(12) C(14) 3.221 .
H(12) C(15) 2.003 .
H(12) C(17) 1.977 .
H(12) C(18) 3.198 .
H(12) C(20) 3.316 7_655
H(12) C(21) 3.057 7_655
H(12) H(1) 3.411 .
H(12) H(2) 2.421 .
H(12) H(11) 2.290 .
H(12) H(13) 2.265 .
H(12) H(16) 3.446 7_655
H(12) H(17) 3.003 7_655
H(13) Cl(3) 3.485 .
H(13) O(7) 2.890 .
H(13) O(8) 2.865 2_654
H(13) C(6) 3.357 3_655
H(13) C(15) 3.182 .
H(13) C(16) 1.968 .
H(13) C(18) 1.993 .
H(13) C(19) 3.223 .
H(13) C(31) 3.580 7_655
H(13) H(2) 3.413 .
H(13) H(4) 2.450 3_655
H(13) H(12) 2.265 .
H(13) H(14) 2.291 .
H(13) H(26) 3.138 7_655
H(13) H(27) 2.873 7_655
H(14) O(5) 3.090 3_655
H(14) O(6) 3.590 3_655
H(14) C(6) 3.542 3_655
H(14) C(14) 3.252 .
H(14) C(16) 3.193 .
H(14) C(17) 2.005 .
H(14) C(19) 2.030 .
H(14) H(3) 3.528 3_655
H(14) H(4) 2.863 3_655
H(14) H(13) 2.291 .
H(14) H(15) 2.333 .
H(14) H(24) 3.351 5_455
H(14) H(26) 3.396 7_655
H(14) H(27) 3.349 7_655
H(14) H(30) 3.577 .
H(15) O(5) 3.073 3_655
H(15) C(10) 3.394 6_655
H(15) C(13) 2.665 .
H(15) C(14) 2.032 .
H(15) C(15) 3.215 .
H(15) C(17) 3.226 .
H(15) C(18) 2.030 .
H(15) C(20) 2.911 .
H(15) C(32) 3.564 .
H(15) H(8) 3.164 6_655
H(15) H(9) 3.443 6_655
H(15) H(14) 2.333 .
H(15) H(16) 2.569 .
H(15) H(28) 3.207 .
H(16) Cl(1) 3.059 6_655
H(16) O(1) 2.707 6_655
H(16) O(3) 2.646 6_655
H(16) O(4) 3.235 6_655
H(16) N(2) 3.207 .
H(16) C(13) 1.993 .
H(16) C(14) 2.626 .
H(16) C(19) 2.835 .
H(16) C(21) 2.013 .
H(16) C(22) 3.228 .
H(16) H(11) 3.500 7_655
H(16) H(12) 3.446 7_655
H(16) H(15) 2.569 .
H(16) H(17) 2.320 .
H(17) O(1) 3.483 6_655
H(17) O(4) 3.244 6_655
H(17) O(7) 3.188 7_655
H(17) O(8) 3.520 7_655
H(17) C(1) 3.511 6_655
H(17) C(7) 3.329 6_655
H(17) C(13) 3.224 .
H(17) C(20) 2.026 .
H(17) C(22) 2.015 .
H(17) C(23) 3.204 .
H(17) C(32) 3.573 6_655
H(17) H(5) 2.731 6_655
H(17) H(12) 3.003 7_655
H(17) H(16) 2.320 .
H(17) H(18) 2.327 .
H(17) H(29) 3.387 6_655
H(18) Cl(3) 3.223 7_655
H(18) O(7) 3.292 7_655
H(18) O(8) 2.462 7_655
H(18) O(8) 3.481 8_555
H(18) N(2) 3.231 .
H(18) C(20) 3.238 .
H(18) C(21) 2.028 .
H(18) C(23) 2.015 .
H(18) C(24) 2.667 .
H(18) C(30) 3.474 2_755
H(18) H(5) 2.807 6_655
H(18) H(17) 2.327 .
H(18) H(19) 2.521 .
H(18) H(20) 2.925 .
H(18) H(25) 3.559 2_755
H(18) H(26) 3.015 2_755
H(18) H(27) 3.452 .
H(19) N(2) 3.140 .
H(19) N(3) 2.019 .
H(19) C(12) 2.829 .
H(19) C(22) 2.638 .
H(19) C(23) 2.032 .
H(19) C(25) 2.563 .
H(19) C(26) 2.497 .
H(19) C(27) 3.368 .
H(19) C(29) 3.314 2_755
H(19) C(30) 3.543 .
H(19) C(30) 3.564 2_755
H(19) C(31) 2.623 .
H(19) H(9) 2.908 .
H(19) H(10) 2.921 .
H(19) H(18) 2.521 .
H(19) H(20) 1.571 .
H(19) H(21) 2.877 .
H(19) H(22) 3.449 .
H(19) H(25) 3.329 2_755
H(19) H(27) 2.593 .
H(20) Cu(1) 3.040 .
H(20) Cl(1) 3.178 .
H(20) O(1) 2.612 .
H(20) O(2) 2.833 .
H(20) N(2) 2.900 .
H(20) N(3) 2.021 .
H(20) C(12) 2.474 .
H(20) C(22) 2.850 .
H(20) C(23) 2.030 .
H(20) C(25) 3.288 .
H(20) C(28) 3.185 2_755
H(20) C(29) 2.729 2_755
H(20) C(30) 3.487 2_755
H(20) H(9) 2.112 .
H(20) H(10) 2.970 .
H(20) H(18) 2.925 .
H(20) H(19) 1.571 .
H(20) H(24) 3.194 2_755
H(20) H(25) 2.383 2_755
H(21) Cu(1) 2.858 .
H(21) O(3) 2.769 4_554
H(21) N(2) 2.779 .
H(21) N(3) 2.024 .
H(21) C(12) 3.274 .
H(21) C(23) 2.865 .
H(21) C(24) 2.730 .
H(21) C(26) 2.036 .
H(21) C(27) 3.263 .
H(21) C(31) 2.563 .
H(21) H(10) 3.464 .
H(21) H(11) 3.073 .
H(21) H(19) 2.877 .
H(21) H(22) 1.565 .
H(21) H(23) 3.549 .
H(21) H(27) 2.354 .
H(22) Cu(1) 3.069 .
H(22) O(2) 3.336 4_554
H(22) O(3) 3.025 4_554
H(22) N(1) 2.942 .
H(22) N(3) 2.032 .
H(22) C(11) 2.801 .
H(22) C(12) 2.578 .
H(22) C(24) 3.296 .
H(22) C(26) 2.049 .
H(22) C(27) 2.651 .
H(22) C(31) 3.203 .
H(22) H(9) 3.513 .
H(22) H(10) 2.583 .
H(22) H(19) 3.449 .
H(22) H(21) 1.565 .
H(22) H(23) 2.530 .
H(22) H(25) 3.284 3_755
H(22) H(27) 3.419 .
H(23) O(5) 3.422 7_645
H(23) N(3) 3.363 .
H(23) C(12) 3.075 .
H(23) C(25) 2.695 .
H(23) C(26) 2.026 .
H(23) C(28) 2.044 .
H(23) C(29) 3.249 .
H(23) C(29) 3.367 3_755
H(23) C(30) 3.561 3_755
H(23) C(31) 3.196 .
H(23) H(10) 2.257 .
H(23) H(21) 3.549 .
H(23) H(22) 2.530 .
H(23) H(24) 2.355 .
H(23) H(25) 3.366 3_755
H(24) O(3) 3.439 2_755
H(24) O(5) 3.436 7_645
H(24) C(26) 3.271 .
H(24) C(26) 3.514 3_755
H(24) C(27) 2.058 .
H(24) C(29) 2.028 .
H(24) C(30) 3.225 .
H(24) C(31) 3.434 3_755
H(24) H(9) 2.956 2_755
H(24) H(14) 3.351 5_545
H(24) H(20) 3.194 2_755
H(24) H(23) 2.355 .
H(24) H(25) 2.316 .
H(25) Cl(1) 3.404 2_755
H(25) O(2) 2.661 2_755
H(25) O(3) 3.337 2_755
H(25) C(24) 3.220 2_755
H(25) C(27) 3.251 .
H(25) C(27) 3.462 3_755
H(25) C(28) 2.012 .
H(25) C(30) 1.982 .
H(25) C(31) 3.176 .
H(25) H(18) 3.559 2_755
H(25) H(19) 3.329 2_755
H(25) H(20) 2.383 2_755
H(25) H(22) 3.284 3_755
H(25) H(23) 3.366 3_755
H(25) H(24) 2.316 .
H(25) H(26) 2.290 .
H(26) O(8) 2.911 8_555
H(26) C(6) 3.542 5_555
H(26) C(26) 3.228 .
H(26) C(28) 3.233 .
H(26) C(29) 1.997 .
H(26) C(31) 2.000 .
H(26) H(4) 2.935 5_555
H(26) H(5) 3.061 5_555
H(26) H(13) 3.138 7_655
H(26) H(14) 3.396 7_655
H(26) H(18) 3.015 2_755
H(26) H(25) 2.290 .
H(26) H(27) 2.274 .
H(27) N(3) 3.414 .
H(27) C(17) 3.056 7_655
H(27) C(18) 3.324 7_655
H(27) C(22) 3.462 .
H(27) C(23) 3.213 .
H(27) C(24) 3.143 .
H(27) C(25) 2.610 .
H(27) C(26) 1.968 .
H(27) C(27) 3.183 .
H(27) C(29) 3.167 .
H(27) C(30) 1.982 .
H(27) H(13) 2.873 7_655
H(27) H(14) 3.349 7_655
H(27) H(18) 3.452 .
H(27) H(19) 2.593 .
H(27) H(21) 2.354 .
H(27) H(22) 3.419 .
H(27) H(26) 2.274 .
H(28) Cl(2) 3.327 3_655
H(28) O(5) 3.298 3_655
H(28) O(6) 3.308 3_655
H(28) O(6) 2.780 4_555
H(28) N(4) 3.033 .
H(28) C(19) 3.447 .
H(28) C(32) 1.986 .
H(28) H(8) 3.316 6_655
H(28) H(15) 3.207 .
H(28) H(29) 1.568 .
H(28) H(30) 1.568 .
H(29) Cl(3) 3.205 3_655
H(29) O(4) 3.411 .
H(29) O(7) 3.416 3_655
H(29) O(7) 2.339 4_555
H(29) O(8) 3.522 4_555
H(29) N(4) 3.032 .
H(29) C(32) 1.980 .
H(29) H(2) 3.344 4_555
H(29) H(17) 3.387 6_645
H(29) H(28) 1.568 .
H(29) H(30) 1.568 .
H(30) O(6) 3.519 3_655
H(30) O(7) 3.588 4_555
H(30) N(4) 3.048 .
H(30) C(5) 3.391 3_655
H(30) C(18) 3.583 .
H(30) C(32) 2.005 .
H(30) H(3) 2.479 3_655
H(30) H(14) 3.577 .
H(30) H(28) 1.568 .
H(30) H(29) 1.568 .

loop_
_geom_torsion_atom_site_label_1
_geom_torsion_atom_site_label_2
_geom_torsion_atom_site_label_3
_geom_torsion_atom_site_label_4
_geom_torsion
N(1) Cu(1) N(2) C(13) 140.0(5)
N(1) Cu(1) N(2) C(23) -52.0(6)
N(2) Cu(1) N(1) C(1) -140.9(5)
N(2) Cu(1) N(1) C(11) 47.6(6)
N(1) Cu(1) N(3) C(12) -33.2(2)
N(1) Cu(1) N(3) C(24) -150.7(3)
N(1) Cu(1) N(3) C(25) 88.1(3)
N(3) Cu(1) N(1) C(1) -166.4(4)
N(3) Cu(1) N(1) C(11) 22.1(3)
N(1) Cu(1) N(4) C(32) 120(2)
N(4) Cu(1) N(1) C(1) 24.9(4)
N(4) Cu(1) N(1) C(11) -146.5(3)
N(2) Cu(1) N(3) C(12) 154.0(3)
N(2) Cu(1) N(3) C(24) 36.5(2)
N(2) Cu(1) N(3) C(25) -84.7(3)
N(3) Cu(1) N(2) C(13) 165.5(4)
N(3) Cu(1) N(2) C(23) -26.5(3)
N(2) Cu(1) N(4) C(32) -64(2)
N(4) Cu(1) N(2) C(13) -25.9(4)
N(4) Cu(1) N(2) C(23) 142.1(3)
N(3) Cu(1) N(4) C(32) 20(2)
N(4) Cu(1) N(3) C(12) 68.3(9)
N(4) Cu(1) N(3) C(24) -49.1(9)
N(4) Cu(1) N(3) C(25) -170.3(7)
Cu(1) N(1) C(1) C(2) 15.0(7)
Cu(1) N(1) C(1) C(8) -166.8(4)
Cu(1) N(1) C(11) C(10) 172.4(5)
Cu(1) N(1) C(11) C(12) -4.9(5)
C(1) N(1) C(11) C(10) -0.4(6)
C(1) N(1) C(11) C(12) -177.7(4)
C(11) N(1) C(1) C(2) -174.0(4)
C(11) N(1) C(1) C(8) 4.2(8)
Cu(1) N(2) C(13) C(14) -23.8(6)
Cu(1) N(2) C(13) C(20) 161.4(4)
Cu(1) N(2) C(23) C(22) -167.4(4)
Cu(1) N(2) C(23) C(24) 9.1(5)
C(13) N(2) C(23) C(22) 2.2(7)
C(13) N(2) C(23) C(24) 178.7(4)
C(23) N(2) C(13) C(14) 168.9(4)
C(23) N(2) C(13) C(20) -5.8(7)
Cu(1) N(3) C(12) C(11) 38.9(4)
Cu(1) N(3) C(24) C(23) -40.9(4)
Cu(1) N(3) C(25) C(26) 167.4(3)
C(12) N(3) C(24) C(23) -153.9(4)
C(24) N(3) C(12) C(11) 151.2(4)
C(12) N(3) C(25) C(26) -75.9(5)
C(25) N(3) C(12) C(11) -80.5(5)
C(24) N(3) C(25) C(26) 51.7(5)
C(25) N(3) C(24) C(23) 78.0(4)
Cu(1) N(4) C(32) C(33) 140(26)
N(1) C(1) C(2) C(3) 51.5(7)
N(1) C(1) C(2) C(7) -132.9(6)
N(1) C(1) C(8) C(9) -3.7(10)
C(2) C(1) C(8) C(9) 174.6(6)
C(8) C(1) C(2) C(3) -126.8(6)
C(8) C(1) C(2) C(7) 48.8(8)
C(1) C(2) C(3) C(4) 175.2(5)
C(1) C(2) C(7) C(6) -174.8(8)
C(3) C(2) C(7) C(6) 0.8(11)
C(7) C(2) C(3) C(4) -0.3(8)
C(2) C(3) C(4) C(5) -1.5(11)
C(3) C(4) C(5) C(6) 2.7(15)
C(4) C(5) C(6) C(7) -2.3(18)
C(5) C(6) C(7) C(2) 0.5(15)
C(1) C(8) C(9) C(10) -0.8(12)
C(8) C(9) C(10) C(11) 4.6(11)
C(9) C(10) C(11) N(1) -4.1(10)
C(9) C(10) C(11) C(12) 173.0(6)
N(1) C(11) C(12) N(3) -23.4(6)
C(10) C(11) C(12) N(3) 159.3(5)
N(2) C(13) C(14) C(15) -49.6(7)
N(2) C(13) C(14) C(19) 134.3(5)
N(2) C(13) C(20) C(21) 4.9(9)
C(14) C(13) C(20) C(21) -169.8(5)
C(20) C(13) C(14) C(15) 125.2(6)
C(20) C(13) C(14) C(19) -50.9(7)
C(13) C(14) C(15) C(16) -175.2(5)
C(13) C(14) C(19) C(18) 176.9(5)
C(15) C(14) C(19) C(18) 0.7(8)
C(19) C(14) C(15) C(16) 0.9(8)
C(14) C(15) C(16) C(17) -0.9(9)
C(15) C(16) C(17) C(18) -1.0(11)
C(16) C(17) C(18) C(19) 2.6(11)
C(17) C(18) C(19) C(14) -2.5(9)
C(13) C(20) C(21) C(22) -0.2(8)
C(20) C(21) C(22) C(23) -3.3(9)
C(21) C(22) C(23) N(2) 2.4(8)
C(21) C(22) C(23) C(24) -173.9(5)
N(2) C(23) C(24) N(3) 22.1(6)
C(22) C(23) C(24) N(3) -161.4(4)
N(3) C(25) C(26) C(27) 85.4(5)
N(3) C(25) C(26) C(31) -95.8(5)
C(25) C(26) C(27) C(28) 179.7(4)
C(25) C(26) C(31) C(30) -178.7(5)
C(27) C(26) C(31) C(30) 0.1(6)
C(31) C(26) C(27) C(28) 0.9(7)
C(26) C(27) C(28) C(29) -1.9(8)
C(27) C(28) C(29) C(30) 1.9(9)
C(28) C(29) C(30) C(31) -0.9(10)
C(29) C(30) C(31) C(26) -0.1(8)
